data_4117113
loop_
_publ_author_name
'Nathan Collins'
'Judith L. Flippen-Anderson'
'Ronald C. Haaseth'
'Jeffery R. Deschamps'
'Clifford George'
'Katalin K\"ov\'er'
'Victor J. Hruby'

_publ_section_title
;
 Conformational Determinants of Agonist versus Antagonist Properties of
 [d-Pen2,d-Pen5]Enkephalin (DPDPE) Analogs at Opioid Receptors. Comparison
 of X-ray Crystallographic Structure, Solution 1H NMR Data, and Molecular
 Dynamic Simulations of [l-Ala3]DPDPE and [d-Ala3]DPDPE
;
_journal_name_full 'Journal of the American Chemical Society'
_journal_page_first 2143
_journal_page_last 2152
_journal_paper_doi 10.1021/ja9531081
_journal_volume 118
_journal_year 1996
_chemical_formula_moiety 'C31 H41 N5 O7 S2 . 10 H2 O'
_chemical_formula_sum 'C31 H61 N5 O17 S2'
_chemical_formula_weight 839.0
_chemical_name_common 'D-Ala DPDPE'
_chemical_name_systematic
; 
 Tyr-cyclo[D-Pen-D-Ala-Phe-D-Pen]
;
_space_group_IT_number 4
_symmetry_cell_setting monoclinic
_symmetry_space_group_name_Hall 'P 2yb'
_symmetry_space_group_name_H-M 'P 1 21 1'
_atom_sites_solution_hydrogens geom
_atom_sites_solution_primary direct
_atom_sites_solution_secondary difmap
_audit_creation_method SHELXL
_cell_angle_alpha 90.00
_cell_angle_beta 103.56(2)
_cell_angle_gamma 90.00
_cell_formula_units_Z 2
_cell_length_a 12.271(2)
_cell_length_b 9.600(2)
_cell_length_c 18.750(4)
_cell_measurement_reflns_used 31
_cell_measurement_temperature 243(2)
_cell_measurement_theta_max 64.6
_cell_measurement_theta_min 17.2
_cell_volume 2147.2(8)
_computing_cell_refinement SHELXTL
_computing_data_collection SHELXTL
_computing_data_reduction SHELXTL
_computing_molecular_graphics SHELXTL
_computing_publication_material SHELXTL
_computing_structure_refinement 'SHELXL-93 (Sheldrick, 1995)'
_computing_structure_solution 'SHELX-86 (Sheldrick, 1986)'
_diffrn_ambient_temperature 243(2)
_diffrn_measurement_device 'Siemens R3'
_diffrn_measurement_method \q/2\q
_diffrn_radiation_monochromator graphite
_diffrn_radiation_source 'normal-focus sealed tube'
_diffrn_radiation_type CuK\a
_diffrn_radiation_wavelength 1.54178
_diffrn_reflns_av_R_equivalents 0.0387
_diffrn_reflns_av_sigmaI/netI 0.0946
_diffrn_reflns_limit_h_max 13
_diffrn_reflns_limit_h_min 0
_diffrn_reflns_limit_k_max 10
_diffrn_reflns_limit_k_min 0
_diffrn_reflns_limit_l_max 19
_diffrn_reflns_limit_l_min -19
_diffrn_reflns_number 3046
_diffrn_reflns_theta_max 55.05
_diffrn_reflns_theta_min 2.42
_diffrn_standards_decay_% 'random +/- 2.5%'
_diffrn_standards_interval_count 97
_diffrn_standards_number 3
_exptl_absorpt_coefficient_mu 1.75
_exptl_absorpt_correction_T_max 0.841
_exptl_absorpt_correction_T_min 0.525
_exptl_absorpt_correction_type lamina
_exptl_crystal_colour colorless
_exptl_crystal_density_diffrn 1.285
_exptl_crystal_description 'rod shaped'
_exptl_crystal_F_000 898
_exptl_crystal_size_max 0.45
_exptl_crystal_size_mid 0.10
_exptl_crystal_size_min 0.08
_refine_diff_density_max 0.508
_refine_diff_density_min -0.379
_refine_diff_density_rms 0.092
_refine_ls_abs_structure_details 'Flack H D (1983), Acta Cryst. A39, 876-881'
_refine_ls_abs_structure_Flack 0.00(7)
_refine_ls_extinction_method none
_refine_ls_goodness_of_fit_all 1.109
_refine_ls_goodness_of_fit_obs 1.088
_refine_ls_hydrogen_treatment riding
_refine_ls_matrix_type fullcycle
_refine_ls_number_parameters 506
_refine_ls_number_reflns 2732
_refine_ls_number_restraints 279
_refine_ls_restrained_S_all 1.093
_refine_ls_restrained_S_obs 1.010
_refine_ls_R_factor_all 0.1241
_refine_ls_R_factor_obs 0.0900
_refine_ls_shift/esd_max -0.266
_refine_ls_shift/esd_mean 0.032
_refine_ls_structure_factor_coef Fsqd
_refine_ls_weighting_details 'w=1/[\s^2^(Fo^2^)+(0.0662P)^2^+15.9992P] where P=(Fo^2^+2Fc^2^)/3'
_refine_ls_weighting_scheme calc
_refine_ls_wR_factor_all 0.2442
_refine_ls_wR_factor_obs 0.1978
_reflns_number_observed 2146
_reflns_number_total 2828
_reflns_observed_criterion >2sigma(I)
_cod_data_source_file ja9531081_2.cif
_cod_data_source_block hr03lt
_cod_depositor_comments
;
The following automatic conversions were performed:

'_refine_ls_weighting_scheme' value 'calc
w=1/[\s^2^(Fo^2^)+(0.0662P)^2^+15.9992P] where P=(Fo^2^+2Fc^2^)/3'
was changed to 'calc'. New tag '_refine_ls_weighting_details' was
created. The value of the new tag was set to
'w=1/[\s^2^(Fo^2^)+(0.0662P)^2^+15.9992P] where P=(Fo^2^+2Fc^2^)/3'.

Automatic conversion script
Id: cif_fix_values 3143 2015-03-26 13:38:13Z robertas 
;
_cod_original_cell_volume 2147.2(7)
_cod_database_code 4117113
_cod_database_fobs_code 4117113

loop_
_symmetry_equiv_pos_as_xyz
'x, y, z'
'-x, y+1/2, -z'

loop_
_atom_site_aniso_label
_atom_site_aniso_U_11
_atom_site_aniso_U_22
_atom_site_aniso_U_33
_atom_site_aniso_U_23
_atom_site_aniso_U_13
_atom_site_aniso_U_12
N1 0.026(3) 0.020(3) 0.029(3) 0.005(3) 0.000(3) 0.005(3)
C1A 0.017(3) 0.011(4) 0.018(3) 0.001(3) -0.011(3) -0.003(3)
C1' 0.021(3) 0.012(4) 0.016(3) -0.006(3) 0.002(3) -0.003(3)
O1 0.034(3) 0.012(3) 0.029(3) -0.006(2) -0.013(2) -0.003(2)
C1B 0.047(4) 0.023(4) 0.027(4) -0.004(4) 0.004(3) -0.001(5)
C1G 0.039(4) 0.021(4) 0.010(3) 0.002(4) 0.001(3) 0.015(4)
C1D1 0.042(4) 0.018(4) 0.037(4) 0.001(4) 0.000(4) 0.001(4)
C1D2 0.036(4) 0.042(5) 0.037(4) 0.020(4) -0.003(4) -0.015(4)
C1E1 0.056(5) 0.019(4) 0.037(4) -0.008(4) 0.012(4) 0.007(4)
C1E2 0.039(4) 0.037(5) 0.040(4) 0.015(4) 0.021(4) 0.014(4)
C1Z 0.035(4) 0.019(4) 0.020(3) -0.001(4) 0.000(3) 0.007(4)
O1Z 0.037(3) 0.047(4) 0.065(3) 0.016(4) 0.011(3) 0.013(3)
N2 0.028(3) 0.005(3) 0.010(3) -0.001(2) -0.007(2) 0.002(3)
C2A 0.033(3) 0.008(4) 0.011(3) -0.003(3) 0.003(3) -0.003(4)
C2' 0.019(3) 0.018(4) 0.021(3) 0.000 0.000 0.000
O2 0.042(3) 0.012(3) 0.019(2) -0.001(2) 0.002(2) 0.006(2)
C2B 0.015(3) 0.009(4) 0.015(3) 0.004(3) -0.011(3) -0.007(3)
C2G1 0.039(4) 0.028(5) 0.038(4) -0.006(4) 0.011(4) 0.012(4)
C2G2 0.022(4) 0.019(4) 0.040(5) 0.005(4) -0.009(4) 0.001(3)
S2 0.0256(8) 0.0190(9) 0.0233(8) 0.0053(9) -0.0028(7) -0.0031(9)
N3 0.035(3) 0.011(3) 0.017(3) 0.006(3) 0.001(2) 0.000(3)
C3A 0.030(4) 0.012(4) 0.027(4) -0.006(3) 0.007(3) -0.006(3)
C3' 0.039(4) 0.005(3) 0.022(3) 0.004(3) 0.010(3) 0.006(4)
O3 0.056(3) 0.011(3) 0.030(3) 0.000(2) 0.002(3) 0.008(3)
C3B 0.042(4) 0.013(4) 0.041(4) -0.005(3) 0.019(3) -0.001(3)
N4 0.046(4) 0.002(3) 0.017(3) -0.001(3) 0.000(3) -0.008(3)
C4A 0.050(4) 0.010(4) 0.025(4) -0.004(4) -0.004(3) -0.002(4)
C4' 0.048(4) 0.033(5) 0.025(4) 0.000(4) 0.002(3) 0.006(4)
O4 0.055(4) 0.054(4) 0.056(4) 0.027(3) -0.006(3) 0.010(3)
C4B 0.085(6) 0.012(4) 0.017(4) -0.007(4) -0.020(4) -0.014(4)
C4G 0.096(7) 0.032(5) 0.013(4) 0.001(4) 0.010(4) -0.010(5)
C4D1 0.122(9) 0.116(11) 0.058(6) -0.011(8) 0.032(6) 0.022(9)
C4D2 0.156(12) 0.147(14) 0.027(5) -0.005(8) 0.005(7) 0.036(12)
C4E1 0.131(7) 0.023(5) 0.057(5) 0.001(5) 0.048(5) 0.012(7)
C4E2 0.165(10) 0.080(9) 0.092(7) 0.019(9) 0.068(7) 0.018(10)
C4Z 0.252(14) 0.173(17) 0.067(7) -0.042(9) 0.099(8) -0.063(13)
N5 0.021(3) 0.046(4) 0.031(3) -0.005(4) -0.009(3) -0.011(3)
C5A 0.019(4) 0.031(4) 0.035(4) -0.025(4) 0.002(3) -0.007(4)
C5' 0.027(4) 0.029(5) 0.037(4) -0.021(4) -0.010(4) 0.001(4)
O5 0.034(3) 0.051(4) 0.056(4) -0.017(3) -0.016(3) 0.007(3)
O5A 0.021(3) 0.090(5) 0.083(5) -0.039(4) -0.019(3) -0.009(4)
C5B 0.017(4) 0.041(5) 0.051(5) -0.003(5) 0.001(4) -0.018(4)
C5G1 0.065(6) 0.026(5) 0.024(4) 0.018(4) -0.015(4) -0.014(4)
C5G2 0.042(5) 0.073(7) 0.068(7) 0.011(6) -0.012(5) -0.029(5)
S5 0.0218(8) 0.0325(11) 0.0364(10) -0.0070(11) 0.0016(8) 0.0011(10)
O1S 0.072(4) 0.044(4) 0.042(3) -0.014(3) -0.001(3) -0.026(3)
O2S 0.134(5) 0.077(5) 0.100(5) -0.054(4) 0.073(4) -0.037(5)
O3S 0.127(8) 0.100(8) 0.224(12) -0.060(9) -0.028(8) -0.005(7)
O4S 0.135(7) 0.120(8) 0.137(8) -0.001(7) -0.002(6) 0.060(6)
O5S 0.078(10) 0.067(13) 0.091(12) 0.007(10) 0.047(8) -0.023(10)

loop_
_atom_site_label
_atom_site_type_symbol
_atom_site_fract_x
_atom_site_fract_y
_atom_site_fract_z
_atom_site_U_iso_or_equiv
_atom_site_thermal_displace_type
_atom_site_occupancy
_atom_site_calc_flag
_atom_site_refinement_flags
N1 N 1.3037(4) 0.2824(6) 0.7548(3) 0.026(2) Uani 1 d U
H1A H 1.3426(4) 0.2352(6) 0.7932(3) 0.031 Uiso 1 calc R
H1B H 1.3242(4) 0.3715(6) 0.7588(3) 0.031 Uiso 1 calc R
H1C H 1.3172(4) 0.2472(6) 0.7138(3) 0.031 Uiso 1 calc R
C1A C 1.1813(5) 0.2712(7) 0.7521(3) 0.018(2) Uani 1 d U
H1A H 1.1587(5) 0.1732(7) 0.7459(3) 0.020 Uiso 1 calc R
C1' C 1.1192(5) 0.3539(8) 0.6852(3) 0.017(2) Uani 1 d U
O1 O 1.1330(4) 0.4792(5) 0.6794(3) 0.0282(15) Uani 1 d U
C1B C 1.1553(6) 0.3273(10) 0.8229(4) 0.033(2) Uani 1 d DU
H1B1 H 1.1907(6) 0.2683(10) 0.8638(4) 0.037 Uiso 1 calc R
H1B2 H 1.1858(6) 0.4204(10) 0.8324(4) 0.037 Uiso 1 calc R
C1G C 1.0313(5) 0.3310(9) 0.8167(3) 0.024(2) Uani 1 d DU
C1D1 C 0.9695(6) 0.2086(9) 0.8060(4) 0.034(2) Uani 1 d DU
H1D1 H 1.0071(6) 0.1248(9) 0.8050(4) 0.037 Uiso 1 calc R
C1D2 C 0.8556(6) 0.2062(10) 0.7968(4) 0.040(3) Uani 1 d DU
H1D2 H 0.8171(6) 0.1220(10) 0.7905(4) 0.044 Uiso 1 calc R
C1E1 C 0.9729(7) 0.4541(9) 0.8171(4) 0.037(2) Uani 1 d DU
H1E1 H 1.0117(7) 0.5381(9) 0.8233(4) 0.041 Uiso 1 calc R
C1E2 C 0.8556(7) 0.4546(10) 0.8083(4) 0.037(2) Uani 1 d DU
H1E2 H 0.8183(7) 0.5383(10) 0.8102(4) 0.040 Uiso 1 calc R
C1Z C 0.7968(5) 0.3337(9) 0.7971(3) 0.026(2) Uani 1 d DU
O1Z O 0.6839(4) 0.3290(8) 0.7833(3) 0.050(2) Uani 1 d U
H1Z H 0.6591(4) 0.4083(8) 0.7830(3) 0.060 Uiso 1 calc R
N2 N 1.0486(4) 0.2742(6) 0.6350(3) 0.016(2) Uani 1 d U
H2 H 1.0437(4) 0.1872(6) 0.6447(3) 0.018 Uiso 1 calc R
C2A C 0.9818(5) 0.3249(8) 0.5670(3) 0.018(2) Uani 1 d U
H2A H 0.9980(5) 0.4243(8) 0.5636(3) 0.019 Uiso 1 calc R
C2' C 1.0156(6) 0.2531(8) 0.5057(4) 0.020(2) Uani 1 d U
O2 O 1.0292(4) 0.1249(5) 0.5054(3) 0.0253(14) Uani 1 d U
C2B C 0.8520(5) 0.3093(7) 0.5621(3) 0.016(2) Uani 1 d U
C2G1 C 0.8156(6) 0.4171(9) 0.6114(4) 0.035(2) Uani 1 d U
H2G1 H 0.8330(6) 0.5087(9) 0.5967(4) 0.042 Uiso 1 calc R
H2G2 H 0.8545(6) 0.4010(9) 0.6614(4) 0.042 Uiso 1 calc R
H2G3 H 0.7363(6) 0.4096(9) 0.6070(4) 0.042 Uiso 1 calc R
C2G2 C 0.8242(6) 0.1630(8) 0.5856(4) 0.030(2) Uani 1 d U
H2G4 H 0.8472(6) 0.0948(8) 0.5546(4) 0.036 Uiso 1 calc R
H2G5 H 0.7449(6) 0.1555(8) 0.5813(4) 0.036 Uiso 1 calc R
H2G6 H 0.8631(6) 0.1470(8) 0.6356(4) 0.036 Uiso 1 calc R
S2 S 0.78127(14) 0.3470(2) 0.46509(9) 0.0240(5) Uani 1 d U
N3 N 1.0255(4) 0.3341(7) 0.4481(3) 0.0216(15) Uani 1 d U
H3 H 1.0314(4) 0.4227(7) 0.4548(3) 0.024 Uiso 1 calc R
C3A C 1.0269(5) 0.2803(8) 0.3754(4) 0.023(2) Uani 1 d U
H3A H 1.0104(5) 0.1804(8) 0.3745(4) 0.025 Uiso 1 calc R
C3' C 0.9374(5) 0.3497(8) 0.3224(3) 0.022(2) Uani 1 d U
O3 O 0.9270(5) 0.4762(5) 0.3195(3) 0.034(2) Uani 1 d U
C3B C 1.1390(6) 0.3004(8) 0.3563(4) 0.031(2) Uani 1 d U
H3B1 H 1.1963(6) 0.2538(8) 0.3920(4) 0.037 Uiso 1 calc R
H3B2 H 1.1559(6) 0.3980(8) 0.3562(4) 0.037 Uiso 1 calc R
H3B3 H 1.1360(6) 0.2620(8) 0.3086(4) 0.037 Uiso 1 calc R
N4 N 0.8641(5) 0.2650(6) 0.2738(3) 0.023(2) Uani 1 d U
H4 H 0.8752(5) 0.1765(6) 0.2756(3) 0.025 Uiso 1 calc R
C4A C 0.7690(6) 0.3204(8) 0.2200(4) 0.030(2) Uani 1 d U
H4A H 0.7846(6) 0.4186(8) 0.2121(4) 0.033 Uiso 1 calc R
C4' C 0.6596(6) 0.3140(9) 0.2455(4) 0.036(2) Uani 1 d U
O4 O 0.5755(5) 0.3743(7) 0.2085(3) 0.058(2) Uani 1 d U
C4B C 0.7524(7) 0.2468(8) 0.1471(4) 0.044(3) Uani 1 d DU
H4B1 H 0.6832(7) 0.2811(8) 0.1157(4) 0.048 Uiso 1 calc R
H4B2 H 0.7415(7) 0.1486(8) 0.1554(4) 0.048 Uiso 1 calc R
C4G C 0.8437(8) 0.2585(8) 0.1041(4) 0.047(3) Uani 1 d DU
C4D1 C 0.8347(11) 0.1935(16) 0.0405(6) 0.097(5) Uani 1 d DU
H4D1 H 0.7701(11) 0.1406(16) 0.0241(6) 0.107 Uiso 1 calc R
C4D2 C 0.9069(11) 0.1947(18) -0.0029(6) 0.113(6) Uani 1 d DU
H4D2 H 0.8970(11) 0.1406(18) -0.0451(6) 0.124 Uiso 1 calc R
C4E1 C 0.9466(8) 0.3294(11) 0.1319(5) 0.066(3) Uani 1 d DU
H4E1 H 0.9610(8) 0.3727(11) 0.1776(5) 0.073 Uiso 1 calc R
C4E2 C 1.0237(11) 0.3324(16) 0.0899(6) 0.106(5) Uani 1 d DU
H4E2 H 1.0947(11) 0.3684(16) 0.1098(6) 0.117 Uiso 1 calc R
C4Z C 0.9999(14) 0.2848(20) 0.0205(6) 0.153(7) Uani 1 d DU
H4Z H 1.0437(14) 0.3107(20) -0.0116(6) 0.169 Uiso 1 calc R
N5 N 0.6584(5) 0.2386(8) 0.3052(3) 0.035(2) Uani 1 d U
H5 H 0.7200(5) 0.2103(8) 0.3336(3) 0.038 Uiso 1 calc R
C5A C 0.5509(6) 0.2052(9) 0.3212(4) 0.029(2) Uani 1 d U
C5' C 0.4958(6) 0.0832(9) 0.2687(4) 0.034(2) Uani 1 d U
O5 O 0.5572(5) 0.0065(7) 0.2436(3) 0.052(2) Uani 1 d U
O5A O 0.3924(4) 0.0802(8) 0.2516(4) 0.070(2) Uani 1 d U
C5B C 0.5678(6) 0.1598(9) 0.4024(5) 0.038(3) Uani 1 d U
C5G1 C 0.6438(7) 0.0363(9) 0.4251(4) 0.043(3) Uani 1 d U
H5G1 H 0.7148(7) 0.0538(9) 0.4136(4) 0.051 Uiso 1 calc R
H5G2 H 0.6102(7) -0.0451(9) 0.3992(4) 0.051 Uiso 1 calc R
H5G3 H 0.6548(7) 0.0215(9) 0.4770(4) 0.051 Uiso 1 calc R
C5G2 C 0.4544(7) 0.1345(12) 0.4201(5) 0.065(4) Uani 1 d U
H5G4 H 0.4070(7) 0.2140(12) 0.4053(5) 0.078 Uiso 1 calc R
H5G5 H 0.4646(7) 0.1200(12) 0.4719(5) 0.078 Uiso 1 calc R
H5G6 H 0.4201(7) 0.0536(12) 0.3941(5) 0.078 Uiso 1 calc R
S5 S 0.61526(14) 0.3198(3) 0.46005(10) 0.0311(5) Uani 1 d U
O1S O 0.6048(5) 0.6058(7) 0.1303(3) 0.055(2) Uani 1 d .
O2S O 1.3379(7) 0.1530(9) 0.6279(4) 0.096(3) Uani 1 d .
O3S O 0.5684(9) 0.1133(12) 0.6830(7) 0.162(5) Uani 1 d .
O4S O 0.3170(8) 0.3749(12) 0.2304(6) 0.136(4) Uani 1 d .
O5S O 0.6390(13) 0.0878(20) 0.8657(10) 0.074(6) Uani 0.409(13) d P
O6S O 0.4590(17) 0.4324(25) -0.0383(11) 0.100 Uiso 0.427(15) d P
O7S O 0.5436(13) 0.3808(19) -0.0100(9) 0.100 Uiso 0.539(15) d P
O8S O 0.3807(13) 0.3565(22) 0.0352(9) 0.100 Uiso 0.503(14) d P
O9S O 0.7534(16) 0.5554(24) -0.0188(11) 0.100 Uiso 0.447(15) d P
O10S O 0.4187(13) -0.0452(19) 0.0669(9) 0.100 Uiso 0.551(15) d P
O11S O 0.6678(14) 0.7405(21) 0.0033(10) 0.100 Uiso 0.488(15) d P
O12S O 0.4592(14) 0.3525(24) 0.0076(10) 0.100 Uiso 0.484(15) d P
O13S O 0.6615(14) 0.6128(23) -0.0149(10) 0.100 Uiso 0.494(15) d P
O14S O 0.6295(19) 0.4738(28) -0.0015(13) 0.100 Uiso 0.38(2) d P
O15S O 0.6780(20) 0.7098(30) -0.0631(14) 0.100 Uiso 0.355(15) d P
O16S O 0.3824(30) 0.4559(45) 0.0807(21) 0.100 Uiso 0.23(2) d P
O17S O 0.4143(28) 0.4787(41) -0.0003(19) 0.100 Uiso 0.27(2) d P
O18S O 0.6880(24) 0.4832(33) -0.0379(16) 0.100 Uiso 0.32(2) d P

loop_
_atom_type_symbol
_atom_type_description
_atom_type_scat_dispersion_real
_atom_type_scat_dispersion_imag
_atom_type_scat_source
C C 0.0181 0.0091 'International Tables Vol C Tables 4.2.6.8 and 6.1.1.4'
H H 0.0000 0.0000 'International Tables Vol C Tables 4.2.6.8 and 6.1.1.4'
N N 0.0311 0.0180 'International Tables Vol C Tables 4.2.6.8 and 6.1.1.4'
O O 0.0492 0.0322 'International Tables Vol C Tables 4.2.6.8 and 6.1.1.4'
S S 0.3331 0.5567 'International Tables Vol C Tables 4.2.6.8 and 6.1.1.4'

loop_
_geom_angle_atom_site_label_1
_geom_angle_atom_site_label_2
_geom_angle_atom_site_label_3
_geom_angle
_geom_angle_site_symmetry_1
_geom_angle_site_symmetry_3
N1 C1A C1' 107.1(5) . .
N1 C1A C1B 111.0(5) . .
C1' C1A C1B 111.3(6) . .
O1 C1' N2 124.9(6) . .
O1 C1' C1A 122.0(6) . .
N2 C1' C1A 113.0(6) . .
C1G C1B C1A 110.8(5) . .
C1E1 C1G C1D1 117.3(7) . .
C1E1 C1G C1B 122.6(8) . .
C1D1 C1G C1B 120.1(7) . .
C1D2 C1D1 C1G 122.7(8) . .
C1D1 C1D2 C1Z 119.3(8) . .
C1G C1E1 C1E2 121.2(8) . .
C1Z C1E2 C1E1 120.5(8) . .
O1Z C1Z C1E2 122.9(8) . .
O1Z C1Z C1D2 118.0(7) . .
C1E2 C1Z C1D2 119.0(7) . .
C1' N2 C2A 124.5(6) . .
N2 C2A C2' 109.1(6) . .
N2 C2A C2B 112.2(5) . .
C2' C2A C2B 111.9(5) . .
O2 C2' N3 121.6(7) . .
O2 C2' C2A 121.9(7) . .
N3 C2' C2A 116.4(6) . .
C2G1 C2B C2G2 109.4(6) . .
C2G1 C2B C2A 109.6(5) . .
C2G2 C2B C2A 111.1(6) . .
C2G1 C2B S2 109.0(5) . .
C2G2 C2B S2 112.0(4) . .
C2A C2B S2 105.7(4) . .
C2B S2 S5 104.7(2) . .
C2' N3 C3A 124.2(6) . .
C3' C3A N3 107.7(6) . .
C3' C3A C3B 111.2(6) . .
N3 C3A C3B 112.7(5) . .
O3 C3' N4 120.7(6) . .
O3 C3' C3A 122.6(6) . .
N4 C3' C3A 116.7(6) . .
C3' N4 C4A 122.3(6) . .
N4 C4A C4B 112.0(6) . .
N4 C4A C4' 112.9(6) . .
C4B C4A C4' 108.8(6) . .
O4 C4' N5 123.3(8) . .
O4 C4' C4A 118.8(7) . .
N5 C4' C4A 117.8(6) . .
C4A C4B C4G 118.9(7) . .
C4D1 C4G C4E1 115.8(10) . .
C4D1 C4G C4B 121.4(9) . .
C4E1 C4G C4B 122.6(7) . .
C4G C4D1 C4D2 127.9(13) . .
C4D1 C4D2 C4Z 114.7(12) . .
C4E2 C4E1 C4G 118.2(9) . .
C4Z C4E2 C4E1 121.9(13) . .
C4E2 C4Z C4D2 118.9(14) . .
C4' N5 C5A 118.7(6) . .
N5 C5A C5B 110.2(5) . .
N5 C5A C5' 108.1(6) . .
C5B C5A C5' 110.1(7) . .
O5 C5' O5A 125.1(8) . .
O5 C5' C5A 118.3(6) . .
O5A C5' C5A 116.3(7) . .
C5G1 C5B C5G2 110.5(8) . .
C5G1 C5B C5A 115.5(7) . .
C5G2 C5B C5A 109.8(6) . .
C5G1 C5B S5 113.0(5) . .
C5G2 C5B S5 100.4(6) . .
C5A C5B S5 106.6(6) . .
C5B S5 S2 107.6(3) . .
O17S O6S O12S 72.3(25) . .
O17S O6S O7S 114.1(26) . .
O12S O6S O7S 61.9(16) . .
O17S O6S O10S 139.6(27) . 2_655
O12S O6S O10S 117.8(19) . 2_655
O7S O6S O10S 56.2(14) . 2_655
O6S O7S O12S 58.7(16) . .
O6S O7S O14S 111.0(21) . .
O12S O7S O14S 144.8(21) . .
O6S O7S O10S 81.9(17) . 2_655
O12S O7S O10S 140.2(17) . 2_655
O14S O7S O10S 52.5(13) . 2_655
O12S O8S O16S 115.1(25) . .
O12S O8S O11S 92.2(18) . 2_645
O16S O8S O11S 152.7(25) . 2_645
O12S O8S O17S 59.0(19) . .
O16S O8S O17S 75.0(26) . .
O11S O8S O17S 122.9(20) 2_645 .
O12S O8S O15S 122.8(21) . 2_645
O16S O8S O15S 110.6(23) . 2_645
O11S O8S O15S 48.6(13) 2_645 2_645
O17S O8S O15S 169.7(19) . 2_645
O18S O9S O13S 72.0(22) . .
O18S O9S O14S 34.1(20) . .
O13S O9S O14S 51.9(14) . .
O14S O10S O18S 50.8(17) 2_645 2_645
O14S O10S O7S 60.3(15) 2_645 2_645
O18S O10S O7S 104.8(18) 2_645 2_645
O14S O10S O6S 87.6(17) 2_645 2_645
O18S O10S O6S 138.5(19) 2_645 2_645
O7S O10S O6S 41.9(10) 2_645 2_645
O13S O11S O15S 62.8(17) . .
O13S O11S O8S 130.2(17) . 2_655
O15S O11S O8S 79.1(17) . 2_655
O6S O12S O7S 59.3(16) . .
O6S O12S O8S 116.1(22) . .
O7S O12S O8S 162.6(24) . .
O6S O12S O17S 51.7(21) . .
O7S O12S O17S 97.3(24) . .
O8S O12S O17S 70.3(22) . .
O11S O13S O9S 115.8(20) . .
O11S O13S O15S 60.2(17) . .
O9S O13S O15S 89.1(19) . .
O11S O13S O18S 161.8(23) . .
O9S O13S O18S 46.8(16) . .
O15S O13S O18S 109.3(22) . .
O11S O13S O14S 148.9(21) . .
O9S O13S O14S 83.7(19) . .
O15S O13S O14S 148.7(21) . .
O18S O13S O14S 46.2(17) . .
O18S O14S O10S 68.3(21) . 2_655
O18S O14S O7S 125.4(28) . .
O10S O14S O7S 67.2(16) 2_655 .
O18S O14S O13S 64.5(23) . .
O10S O14S O13S 92.9(20) 2_655 .
O7S O14S O13S 145.9(21) . .
O18S O14S O9S 32.5(19) . .
O10S O14S O9S 96.4(19) 2_655 .
O7S O14S O9S 157.6(22) . .
O13S O14S O9S 44.5(12) . .
O11S O15S O13S 57.0(16) . .
O11S O15S O8S 52.3(14) . 2_655
O13S O15S O8S 102.9(19) . 2_655
O8S O16S O17S 57.4(22) . .
O8S O16S O5S 170.2(30) . 2_656
O17S O16S O5S 123.4(30) . 2_656
O6S O17S O12S 56.0(23) . .
O6S O17S O8S 102.2(32) . .
O12S O17S O8S 50.7(17) . .
O6S O17S O16S 143.4(36) . .
O12S O17S O16S 87.6(26) . .
O8S O17S O16S 47.6(19) . .
O9S O18S O14S 113.4(33) . .
O9S O18S O10S 150.9(34) . 2_655
O14S O18S O10S 60.9(20) . 2_655
O9S O18S O13S 61.3(21) . .
O14S O18S O13S 69.3(24) . .
O10S O18S O13S 91.8(22) 2_655 .

loop_
_geom_bond_atom_site_label_1
_geom_bond_atom_site_label_2
_geom_bond_distance
_geom_bond_site_symmetry_2
N1 C1A 1.495(8) .
C1A C1' 1.529(9) .
C1A C1B 1.533(10) .
C1' O1 1.223(9) .
C1' N2 1.356(8) .
C1B C1G 1.499(9) .
C1G C1E1 1.383(12) .
C1G C1D1 1.387(11) .
C1D1 C1D2 1.368(11) .
C1D2 C1Z 1.422(12) .
C1E1 C1E2 1.409(12) .
C1E2 C1Z 1.357(12) .
C1Z O1Z 1.349(8) .
N2 C2A 1.430(8) .
C2A C2' 1.479(10) .
C2A C2B 1.580(9) .
C2' O2 1.242(9) .
C2' N3 1.361(9) .
C2B C2G1 1.522(11) .
C2B C2G2 1.534(10) .
C2B S2 1.859(6) .
S2 S5 2.034(2) .
N3 C3A 1.460(9) .
C3A C3' 1.458(9) .
C3A C3B 1.513(10) .
C3' O3 1.221(9) .
C3' N4 1.383(8) .
N4 C4A 1.453(8) .
C4A C4B 1.510(10) .
C4A C4' 1.529(11) .
C4' O4 1.244(9) .
C4' N5 1.336(10) .
C4B C4G 1.529(13) .
C4G C4D1 1.328(14) .
C4G C4E1 1.421(13) .
C4D1 C4D2 1.34(2) .
C4D2 C4Z 1.42(2) .
C4E1 C4E2 1.37(2) .
C4E2 C4Z 1.34(2) .
N5 C5A 1.456(10) .
C5A C5B 1.550(11) .
C5A C5' 1.577(11) .
C5' O5 1.223(10) .
C5' O5A 1.234(9) .
C5B C5G1 1.507(12) .
C5B C5G2 1.523(12) .
C5B S5 1.890(9) .
O5S O16S 1.68(5) 2_646
O6S O17S 1.09(4) .
O6S O12S 1.15(3) .
O6S O7S 1.16(2) .
O6S O10S 1.72(3) 2_655
O7S O12S 1.19(2) .
O7S O14S 1.36(3) .
O7S O10S 1.44(2) 2_655
O8S O12S 1.20(2) .
O8S O16S 1.28(4) .
O8S O11S 1.38(3) 2_645
O8S O17S 1.46(4) .
O8S O15S 1.72(3) 2_645
O9S O18S 1.06(3) .
O9S O13S 1.27(3) .
O9S O14S 1.81(3) .
O10S O14S 1.24(3) 2_645
O10S O18S 1.32(3) 2_645
O10S O7S 1.44(2) 2_645
O10S O6S 1.72(3) 2_645
O11S O13S 1.27(3) .
O11S O15S 1.31(3) .
O11S O8S 1.38(3) 2_655
O12S O17S 1.32(4) .
O13S O15S 1.35(3) .
O13S O18S 1.38(4) .
O13S O14S 1.43(3) .
O14S O18S 1.10(4) .
O14S O10S 1.24(3) 2_655
O15S O8S 1.72(3) 2_655
O16S O17S 1.67(5) .
O16S O5S 1.68(5) 2_656
O18S O10S 1.32(3) 2_655
